data_7106263
loop_
_publ_author_name
'Sarah Pilgrim'
'Gabriele Kociok-Kohn'
'Matthew D. Lloyd'
'Simon E. Lewis'

_publ_section_title
;
 'Inosaminoacids': novel inositol-amino acid hybrid structures accessed by
 microbial arene oxidation
;
_journal_name_full Chem.Commun.
_journal_page_first 4799
_journal_paper_doi 10.1039/c1cc10643k
_journal_volume 47
_journal_year 2011
_chemical_absolute_configuration unk
_chemical_formula_moiety 'C7 H13 N O5'
_chemical_formula_sum 'C7 H13 N O5'
_chemical_formula_weight 191.18
_chemical_name_systematic
;
?
;
_space_group_IT_number 19
_symmetry_cell_setting orthorhombic
_symmetry_space_group_name_Hall 'P 2ac 2ab'
_symmetry_space_group_name_H-M 'P 21 21 21'
_atom_sites_solution_hydrogens geom
_atom_sites_solution_primary direct
_atom_sites_solution_secondary difmap
_audit_creation_method SHELXL-97
_cell_angle_alpha 90.00
_cell_angle_beta 90.00
_cell_angle_gamma 90.00
_cell_formula_units_Z 4
_cell_length_a 7.8655(2)
_cell_length_b 8.6674(2)
_cell_length_c 11.9470(3)
_cell_measurement_reflns_used 13563
_cell_measurement_temperature 150(2)
_cell_measurement_theta_max 27.485
_cell_measurement_theta_min 2.910
_cell_volume 814.47(3)
_computing_cell_refinement 'HKL Scalepack (Otwinski & Minor, 1997)'
_computing_data_collection 'Collect (Nonius BV, 1997-2000)'
_computing_data_reduction
;
DENZO-SCALEPACK Z. Otwinowski and W. Minor, "
Processing of X-ray Diffraction Data Collected in Oscillation Mode ",
Methods in Enzymology, Volume 276: Macromolecular Crystallography,
part A, p.307-326, 1997,C.W. Carter, Jr. & R. M. Sweet, Eds., Academic Press.
;
_computing_molecular_graphics 'ORTEP3 for Windows - Farrugia, L. J. J. Appl. Crystallogr. 1997, 30, 565'
_computing_publication_material
;
'WinGX publication routines, Farrugia,
L. J., J. Appl. Crystallogr., 1999, 32, 837-838
;
_computing_structure_refinement
;
SHELXL97 -Program for Crystal Structure Analysis (Release 97-2).
Sheldrick, G.M., Institut f\"ur Anorganische Chemie der Universit\"at,
Tammanstrasse 4, D-3400 G\"ottingen, Germany, 1998
;
_computing_structure_solution
;
SIR97- Altomare A., Burla M.C., Camalli M., Cascarano G.L., Giacovazzo C. ,
Guagliardi A., Moliterni A.G.G., Polidori G.,Spagna R.
(1999) J. Appl. Cryst. 32, 115-119
;
_diffrn_ambient_temperature 150(2)
_diffrn_measured_fraction_theta_full 0.994
_diffrn_measured_fraction_theta_max 0.994
_diffrn_measurement_device_type 'Nonius Kappa CCD'
_diffrn_measurement_method '296 2.0 degree images with \f and \w scans'
_diffrn_radiation_monochromator graphite
_diffrn_radiation_source 'fine-focus sealed tube'
_diffrn_radiation_type MoK\a
_diffrn_radiation_wavelength 0.71073
_diffrn_reflns_av_R_equivalents 0.0461
_diffrn_reflns_av_sigmaI/netI 0.0204
_diffrn_reflns_limit_h_max 10
_diffrn_reflns_limit_h_min -10
_diffrn_reflns_limit_k_max 11
_diffrn_reflns_limit_k_min -11
_diffrn_reflns_limit_l_max 15
_diffrn_reflns_limit_l_min -15
_diffrn_reflns_number 15698
_diffrn_reflns_theta_full 27.45
_diffrn_reflns_theta_max 27.45
_diffrn_reflns_theta_min 3.89
_diffrn_standards_decay_% 0
_diffrn_standards_number 0
_exptl_absorpt_coefficient_mu 0.133
_exptl_absorpt_correction_T_max 0.9675
_exptl_absorpt_correction_T_min 0.9612
_exptl_absorpt_correction_type multi-scan
_exptl_absorpt_process_details
;
multi-scan from symmetry-related measurements
Sortav (Blessing 1995)
;
_exptl_crystal_colour colourless
_exptl_crystal_density_diffrn 1.559
_exptl_crystal_density_method 'not measured'
_exptl_crystal_description prism
_exptl_crystal_F_000 408
_exptl_crystal_size_max 0.30
_exptl_crystal_size_mid 0.30
_exptl_crystal_size_min 0.25
_refine_diff_density_max 0.231
_refine_diff_density_min -0.183
_refine_diff_density_rms 0.041
_refine_ls_abs_structure_details 'Flack H D (1983), Acta Cryst. A39, 876-881'
_refine_ls_abs_structure_Flack 0.2(8)
_refine_ls_extinction_method none
_refine_ls_goodness_of_fit_ref 1.037
_refine_ls_hydrogen_treatment mixed
_refine_ls_matrix_type full
_refine_ls_number_parameters 142
_refine_ls_number_reflns 1854
_refine_ls_number_restraints 0
_refine_ls_restrained_S_all 1.037
_refine_ls_R_factor_all 0.0304
_refine_ls_R_factor_gt 0.0278
_refine_ls_shift/su_max 0.000
_refine_ls_shift/su_mean 0.000
_refine_ls_structure_factor_coef Fsqd
_refine_ls_weighting_details 'calc w=1/[\s^2^(Fo^2^)+(0.0414P)^2^+0.1882P] where P=(Fo^2^+2Fc^2^)/3'
_refine_ls_weighting_scheme calc
_refine_ls_wR_factor_gt 0.0712
_refine_ls_wR_factor_ref 0.0727
_reflns_number_gt 1750
_reflns_number_total 1854
_reflns_threshold_expression >2sigma(I)
_cod_data_source_file c1cc10643k.txt
_cod_data_source_block H10sel2
_cod_database_code 7106263

loop_
_symmetry_equiv_pos_as_xyz
'x, y, z'
'-x+1/2, -y, z+1/2'
'x+1/2, -y+1/2, -z'
'-x, y+1/2, -z+1/2'

loop_
_atom_site_label
_atom_site_type_symbol
_atom_site_fract_x
_atom_site_fract_y
_atom_site_fract_z
_atom_site_U_iso_or_equiv
_atom_site_adp_type
_atom_site_occupancy
_atom_site_symmetry_multiplicity
_atom_site_calc_flag
_atom_site_refinement_flags
_atom_site_disorder_assembly
_atom_site_disorder_group
N N 0.59303(15) 0.28219(13) 0.11162(11) 0.0172(2) Uani 1 1 d . . .
H1A H 0.588(2) 0.214(2) 0.1693(16) 0.029(5) Uiso 1 1 d . . .
H1B H 0.702(2) 0.3095(19) 0.1098(14) 0.020(4) Uiso 1 1 d . . .
H1C H 0.562(3) 0.240(2) 0.0500(19) 0.035(5) Uiso 1 1 d . . .
O1 O 0.30505(12) 0.26810(11) 0.25270(8) 0.0196(2) Uani 1 1 d . . .
H10 H 0.235(3) 0.192(3) 0.251(2) 0.053(7) Uiso 1 1 d . . .
O2 O 0.21156(12) 0.57353(11) 0.26034(8) 0.0184(2) Uani 1 1 d . . .
H20 H 0.123(3) 0.618(2) 0.2852(17) 0.035(5) Uiso 1 1 d . . .
O3 O -0.05018(12) 0.31516(11) 0.10586(9) 0.0198(2) Uani 1 1 d . . .
O4 O -0.11308(12) 0.50513(12) 0.22515(9) 0.0263(2) Uani 1 1 d . . .
O5 O 0.13263(13) 0.52954(11) -0.03624(8) 0.0204(2) Uani 1 1 d . . .
H50 H 0.178(4) 0.585(3) -0.089(2) 0.070(8) Uiso 1 1 d . . .
C1 C 0.48222(16) 0.41828(14) 0.13481(11) 0.0147(3) Uani 1 1 d . . .
H1 H 0.5218 0.4697 0.2050 0.018 Uiso 1 1 calc R . .
C2 C 0.30179(16) 0.35796(14) 0.15245(10) 0.0146(3) Uani 1 1 d . . .
H2 H 0.2700 0.2900 0.0881 0.018 Uiso 1 1 calc R . .
C3 C 0.17313(15) 0.49039(15) 0.16117(10) 0.0145(3) Uani 1 1 d . . .
C4 C -0.01234(16) 0.43136(14) 0.16531(11) 0.0156(3) Uani 1 1 d . . .
C5 C 0.18941(17) 0.60508(15) 0.06283(11) 0.0167(3) Uani 1 1 d . . .
H5 H 0.1132 0.6951 0.0777 0.020 Uiso 1 1 calc R . .
C6 C 0.37083(17) 0.66364(16) 0.05185(12) 0.0197(3) Uani 1 1 d . . .
H6A H 0.4008 0.7239 0.1194 0.024 Uiso 1 1 calc R . .
H6B H 0.3786 0.7333 -0.0136 0.024 Uiso 1 1 calc R . .
C7 C 0.49761(17) 0.53148(15) 0.03778(12) 0.0195(3) Uani 1 1 d . . .
H7A H 0.4753 0.4772 -0.0336 0.023 Uiso 1 1 calc R . .
H7B H 0.6146 0.5734 0.0350 0.023 Uiso 1 1 calc R . .

loop_
_atom_site_aniso_label
_atom_site_aniso_U_11
_atom_site_aniso_U_22
_atom_site_aniso_U_33
_atom_site_aniso_U_23
_atom_site_aniso_U_13
_atom_site_aniso_U_12
N 0.0137(5) 0.0177(5) 0.0202(6) -0.0007(5) 0.0002(5) 0.0007(4)
O1 0.0184(5) 0.0207(5) 0.0198(5) 0.0081(4) -0.0007(4) -0.0014(4)
O2 0.0163(4) 0.0215(5) 0.0173(5) -0.0064(4) -0.0017(4) 0.0015(4)
O3 0.0155(4) 0.0205(5) 0.0233(5) -0.0036(4) 0.0006(4) -0.0039(4)
O4 0.0175(5) 0.0270(5) 0.0343(6) -0.0066(4) 0.0070(4) 0.0008(4)
O5 0.0229(5) 0.0233(5) 0.0151(5) 0.0011(4) -0.0009(4) -0.0035(4)
C1 0.0126(6) 0.0146(5) 0.0170(6) -0.0002(5) 0.0006(4) 0.0008(5)
C2 0.0135(6) 0.0155(6) 0.0148(5) 0.0007(5) -0.0007(5) 0.0004(5)
C3 0.0134(6) 0.0164(6) 0.0137(6) -0.0016(5) -0.0006(5) 0.0000(5)
C4 0.0132(6) 0.0176(6) 0.0160(6) 0.0021(5) -0.0005(5) 0.0006(5)
C5 0.0165(6) 0.0154(6) 0.0182(6) 0.0009(5) -0.0016(5) 0.0006(5)
C6 0.0171(6) 0.0168(6) 0.0254(7) 0.0050(5) 0.0008(5) -0.0014(5)
C7 0.0153(6) 0.0223(6) 0.0209(7) 0.0050(5) 0.0024(5) -0.0012(5)

loop_
_atom_type_symbol
_atom_type_description
_atom_type_scat_dispersion_real
_atom_type_scat_dispersion_imag
_atom_type_scat_source
C C 0.0033 0.0016 'International Tables Vol C Tables 4.2.6.8 and 6.1.1.4'
H H 0.0000 0.0000 'International Tables Vol C Tables 4.2.6.8 and 6.1.1.4'
N N 0.0061 0.0033 'International Tables Vol C Tables 4.2.6.8 and 6.1.1.4'
O O 0.0106 0.0060 'International Tables Vol C Tables 4.2.6.8 and 6.1.1.4'

loop_
_geom_angle_atom_site_label_1
_geom_angle_atom_site_label_2
_geom_angle_atom_site_label_3
_geom_angle
_geom_angle_site_symmetry_1
_geom_angle_site_symmetry_3
_geom_angle_publ_flag
C1 N H1A 110.2(12) . . ?
C1 N H1B 110.9(11) . . ?
H1A N H1B 103.5(16) . . ?
C1 N H1C 109.3(13) . . ?
H1A N H1C 111.5(17) . . ?
H1B N H1C 111.4(17) . . ?
C2 O1 H10 113.1(16) . . ?
C3 O2 H20 110.4(14) . . ?
C5 O5 H50 102.5(18) . . ?
N C1 C7 108.75(10) . . ?
N C1 C2 107.32(10) . . ?
C7 C1 C2 113.54(10) . . ?
N C1 H1 109.0 . . ?
C7 C1 H1 109.0 . . ?
C2 C1 H1 109.0 . . ?
O1 C2 C1 106.60(10) . . ?
O1 C2 C3 111.27(10) . . ?
C1 C2 C3 111.49(10) . . ?
O1 C2 H2 109.1 . . ?
C1 C2 H2 109.1 . . ?
C3 C2 H2 109.1 . . ?
O2 C3 C2 107.23(10) . . ?
O2 C3 C5 106.89(10) . . ?
C2 C3 C5 112.04(10) . . ?
O2 C3 C4 110.01(10) . . ?
C2 C3 C4 112.15(10) . . ?
C5 C3 C4 108.38(10) . . ?
O4 C4 O3 125.50(12) . . ?
O4 C4 C3 116.69(11) . . ?
O3 C4 C3 117.79(11) . . ?
O5 C5 C6 112.09(11) . . ?
O5 C5 C3 108.08(10) . . ?
C6 C5 C3 111.00(10) . . ?
O5 C5 H5 108.5 . . ?
C6 C5 H5 108.5 . . ?
C3 C5 H5 108.5 . . ?
C5 C6 C7 111.83(11) . . ?
C5 C6 H6A 109.3 . . ?
C7 C6 H6A 109.3 . . ?
C5 C6 H6B 109.3 . . ?
C7 C6 H6B 109.3 . . ?
H6A C6 H6B 107.9 . . ?
C1 C7 C6 110.32(11) . . ?
C1 C7 H7A 109.6 . . ?
C6 C7 H7A 109.6 . . ?
C1 C7 H7B 109.6 . . ?
C6 C7 H7B 109.6 . . ?
H7A C7 H7B 108.1 . . ?

loop_
_geom_bond_atom_site_label_1
_geom_bond_atom_site_label_2
_geom_bond_distance
_geom_bond_site_symmetry_2
_geom_bond_publ_flag
N C1 1.4925(16) . ?
N H1A 0.91(2) . ?
N H1B 0.887(19) . ?
N H1C 0.86(2) . ?
O1 C2 1.4289(15) . ?
O1 H10 0.86(3) . ?
O2 C3 1.4192(15) . ?
O2 H20 0.85(2) . ?
O3 C4 1.2679(16) . ?
O4 C4 1.2441(16) . ?
O5 C5 1.4244(16) . ?
O5 H50 0.86(3) . ?
C1 C7 1.5234(17) . ?
C1 C2 1.5271(17) . ?
C1 H1 1.0000 . ?
C2 C3 1.5337(17) . ?
C2 H2 1.0000 . ?
C3 C5 1.5444(17) . ?
C3 C4 1.5467(17) . ?
C5 C6 1.5202(18) . ?
C5 H5 1.0000 . ?
C6 C7 1.5280(18) . ?
C6 H6A 0.9900 . ?
C6 H6B 0.9900 . ?
C7 H7A 0.9900 . ?
C7 H7B 0.9900 . ?

loop_
_cod_related_entry_id
_cod_related_entry_database
_cod_related_entry_code
1 ChemSpider 30653273
